data_4106278
loop_
_publ_author_name
'Yun Liang'
'Shaoguang Zhang'
'Zhenfeng Xi'

_publ_section_title
;
 Palladium-Catalyzed Synthesis of Benzosilolo[2,3-b]indoles via Cleavage
 of a C(sp3)-Si Bond and Consequent Intramolecular C(sp2)-Si Coupling
;
_journal_name_full 'Journal of the American Chemical Society'
_journal_page_first 9204
_journal_page_last 9207
_journal_paper_doi 10.1021/ja2024959
_journal_volume 133
_journal_year 2011
_chemical_formula_sum 'C23 H21 N Si'
_chemical_formula_weight 339.50
_chemical_name_systematic
; 
 ? 
;
_space_group_IT_number 14
_symmetry_cell_setting monoclinic
_symmetry_space_group_name_Hall '-P 2ybc'
_symmetry_space_group_name_H-M 'P 1 21/c 1'
_atom_sites_solution_hydrogens geom
_atom_sites_solution_primary direct
_atom_sites_solution_secondary difmap
_audit_creation_method SHELXL-97
_cell_angle_alpha 90.00
_cell_angle_beta 106.03(3)
_cell_angle_gamma 90.00
_cell_formula_units_Z 12
_cell_length_a 19.804(4)
_cell_length_b 20.045(4)
_cell_length_c 14.952(3)
_cell_measurement_temperature 293(2)
_cell_measurement_theta_max 27.48
_cell_measurement_theta_min 1.07
_cell_volume 5705(2)
_computing_cell_refinement Rapid-AUTO
_computing_data_collection 'Rapid-AUTO (Rigaku,2000)'
_computing_data_reduction 'CrystalStructure (Rigaku/MSC,2000)'
_computing_molecular_graphics 'Siemens SHELXTL V4.2,(Sheldrick,1990)'
_computing_publication_material SHELXL-97,(Sheldrick,1997)
_computing_structure_refinement SHELXL-97,(Sheldrick,1997)
_computing_structure_solution SHELXS-97,(Sheldrick,1997)
_diffrn_ambient_temperature 293(2)
_diffrn_detector_area_resol_mean 10.00
_diffrn_measured_fraction_theta_full 0.997
_diffrn_measured_fraction_theta_max 0.997
_diffrn_measurement_device_type 'Rigaku RAXIS RAPID IP'
_diffrn_measurement_method \W
_diffrn_radiation_monochromator graphite
_diffrn_radiation_source 'fine-focus sealed tube'
_diffrn_radiation_type MoK\a
_diffrn_radiation_wavelength 0.71073
_diffrn_reflns_av_R_equivalents 0.0917
_diffrn_reflns_av_sigmaI/netI 0.5088
_diffrn_reflns_limit_h_max 24
_diffrn_reflns_limit_h_min -25
_diffrn_reflns_limit_k_max 26
_diffrn_reflns_limit_k_min -26
_diffrn_reflns_limit_l_max 19
_diffrn_reflns_limit_l_min -19
_diffrn_reflns_number 13053
_diffrn_reflns_theta_full 27.48
_diffrn_reflns_theta_max 27.48
_diffrn_reflns_theta_min 1.07
_diffrn_standards_decay_% 0
_diffrn_standards_interval_count 0
_diffrn_standards_interval_time 0
_diffrn_standards_number 0
_exptl_absorpt_coefficient_mu 0.128
_exptl_absorpt_correction_T_max 0.9749
_exptl_absorpt_correction_T_min 0.9627
_exptl_absorpt_correction_type empirical
_exptl_absorpt_process_details
; 
                                  HIGASHI, T. (1995). Abscor-empirical 
                                  Absorption Correction based on Fourier 
                                  Series Approximation. 
                                  Rigaku Corporation,Tokyo,Japan. 
;
_exptl_crystal_density_diffrn 1.186
_exptl_crystal_F_000 2160
_exptl_crystal_size_max 0.30
_exptl_crystal_size_mid 0.30
_exptl_crystal_size_min 0.20
_refine_diff_density_max 0.243
_refine_diff_density_min -0.258
_refine_diff_density_rms 0.054
_refine_ls_extinction_coef 0.00162(5)
_refine_ls_extinction_expression Fc^*^=kFc[1+0.001xFc^2^\l^3^/sin(2\q)]^-1/4^
_refine_ls_extinction_method SHELXL
_refine_ls_goodness_of_fit_ref 0.529
_refine_ls_hydrogen_treatment none
_refine_ls_matrix_type full
_refine_ls_number_parameters 686
_refine_ls_number_reflns 13053
_refine_ls_number_restraints 0
_refine_ls_restrained_S_all 0.529
_refine_ls_R_factor_all 0.2289
_refine_ls_R_factor_gt 0.0472
_refine_ls_shift/su_max 0.038
_refine_ls_shift/su_mean 0.001
_refine_ls_structure_factor_coef Fsqd
_refine_ls_weighting_details 'calc w=1/[\s^2^(Fo^2^)+(0.0000P)^2^+0.0000P] where P=(Fo^2^+2Fc^2^)/3'
_refine_ls_weighting_scheme calc
_refine_ls_wR_factor_gt 0.0658
_refine_ls_wR_factor_ref 0.0929
_reflns_number_gt 2727
_reflns_number_total 13053
_reflns_threshold_expression >2sigma(I)
_cod_data_source_file ja2024959_si_002.cif
_cod_data_source_block a
_cod_database_code 4106278

loop_
_symmetry_equiv_pos_as_xyz
'x, y, z'
'-x, y+1/2, -z+1/2'
'-x, -y, -z'
'x, -y-1/2, z-1/2'

loop_
_atom_site_label
_atom_site_type_symbol
_atom_site_fract_x
_atom_site_fract_y
_atom_site_fract_z
_atom_site_U_iso_or_equiv
_atom_site_adp_type
_atom_site_occupancy
_atom_site_symmetry_multiplicity
_atom_site_calc_flag
_atom_site_refinement_flags
C1 C 0.07127(18) 0.61049(18) 1.0075(2) 0.0322(10) Uani 1 1 d .
C2 C 0.10004(18) 0.61840(19) 0.8717(3) 0.0359(10) Uani 1 1 d .
C3 C 0.1310(2) 0.6093(2) 0.7986(3) 0.0510(12) Uani 1 1 d .
H3 H 0.1701 0.5821 0.8050 0.061 Uiso 1 1 calc R
C4 C 0.1009(2) 0.6421(2) 0.7182(3) 0.0661(15) Uani 1 1 d .
H4 H 0.1197 0.6370 0.6682 0.079 Uiso 1 1 calc R
C5 C 0.0427(2) 0.6833(2) 0.7082(3) 0.0610(14) Uani 1 1 d .
H5 H 0.0239 0.7052 0.6520 0.073 Uiso 1 1 calc R
C6 C 0.0122(2) 0.69235(19) 0.7801(3) 0.0467(12) Uani 1 1 d .
H6 H -0.0268 0.7198 0.7726 0.056 Uiso 1 1 calc R
C7 C 0.0413(2) 0.65946(19) 0.8641(3) 0.0366(11) Uani 1 1 d .
C8 C 0.02393(18) 0.65405(18) 0.9515(2) 0.0303(10) Uani 1 1 d .
C9 C -0.03055(18) 0.68179(19) 0.9916(3) 0.0350(10) Uani 1 1 d .
C10 C -0.08231(18) 0.72765(18) 0.9491(3) 0.0412(11) Uani 1 1 d .
H10 H -0.0850 0.7442 0.8901 0.049 Uiso 1 1 calc R
C11 C -0.13053(19) 0.74848(19) 0.9975(3) 0.0499(12) Uani 1 1 d .
H11 H -0.1652 0.7793 0.9704 0.060 Uiso 1 1 calc R
C12 C -0.1266(2) 0.7235(2) 1.0845(3) 0.0492(12) Uani 1 1 d .
H12 H -0.1593 0.7370 1.1151 0.059 Uiso 1 1 calc R
C13 C -0.07474(18) 0.67846(19) 1.1268(2) 0.0398(11) Uani 1 1 d .
H13 H -0.0727 0.6620 1.1857 0.048 Uiso 1 1 calc R
C14 C -0.02541(17) 0.65768(18) 1.0816(2) 0.0326(10) Uani 1 1 d .
C15 C 0.03488(18) 0.51725(17) 1.1601(2) 0.0595(13) Uani 1 1 d .
H15A H 0.0104 0.5204 1.2071 0.089 Uiso 1 1 calc R
H15B H 0.0783 0.4937 1.1846 0.089 Uiso 1 1 calc R
H15C H 0.0063 0.4937 1.1073 0.089 Uiso 1 1 calc R
C16 C 0.12305(16) 0.64276(19) 1.2212(2) 0.0590(13) Uani 1 1 d .
H16A H 0.1294 0.6882 1.2051 0.088 Uiso 1 1 calc R
H16B H 0.1665 0.6190 1.2306 0.088 Uiso 1 1 calc R
H16C H 0.1086 0.6416 1.2774 0.088 Uiso 1 1 calc R
C17 C 0.1703(2) 0.53848(19) 0.9872(2) 0.0335(10) Uani 1 1 d .
C18 C 0.15129(19) 0.4767(2) 1.0143(2) 0.0432(11) Uani 1 1 d .
H18 H 0.1060 0.4698 1.0194 0.052 Uiso 1 1 calc R
C19 C 0.2003(2) 0.4248(2) 1.0341(2) 0.0476(12) Uani 1 1 d .
H19 H 0.1873 0.3836 1.0526 0.057 Uiso 1 1 calc R
C20 C 0.2678(2) 0.4334(2) 1.0267(3) 0.0470(12) Uani 1 1 d .
C21 C 0.2862(2) 0.4958(2) 1.0019(3) 0.0519(13) Uani 1 1 d .
H21 H 0.3317 0.5027 0.9981 0.062 Uiso 1 1 calc R
C22 C 0.23873(19) 0.5488(2) 0.9823(3) 0.0487(12) Uani 1 1 d .
H22 H 0.2526 0.5904 0.9662 0.058 Uiso 1 1 calc R
C23 C 0.31729(18) 0.3741(2) 1.0434(3) 0.0791(16) Uani 1 1 d .
H23A H 0.2995 0.3409 0.9966 0.119 Uiso 1 1 calc R
H23B H 0.3208 0.3556 1.1037 0.119 Uiso 1 1 calc R
H23C H 0.3629 0.3884 1.0404 0.119 Uiso 1 1 calc R
C24 C 0.74030(18) 0.89807(19) 0.9295(2) 0.0362(10) Uani 1 1 d .
C25 C 0.77145(19) 0.87698(19) 1.0839(3) 0.0342(10) Uani 1 1 d .
C26 C 0.80343(19) 0.87674(19) 1.1787(3) 0.0473(12) Uani 1 1 d .
H26 H 0.8425 0.9030 1.2053 0.057 Uiso 1 1 calc R
C27 C 0.7741(2) 0.8353(2) 1.2321(3) 0.0548(13) Uani 1 1 d .
H27 H 0.7947 0.8333 1.2960 0.066 Uiso 1 1 calc R
C28 C 0.7149(2) 0.7964(2) 1.1935(3) 0.0571(13) Uani 1 1 d .
H28 H 0.6965 0.7698 1.2320 0.069 Uiso 1 1 calc R
C29 C 0.6831(2) 0.7968(2) 1.0987(3) 0.0500(12) Uani 1 1 d .
H29 H 0.6440 0.7703 1.0732 0.060 Uiso 1 1 calc R
C30 C 0.71121(19) 0.83832(19) 1.0413(3) 0.0376(11) Uani 1 1 d .
C31 C 0.69271(18) 0.85179(18) 0.9432(3) 0.0328(10) Uani 1 1 d .
C32 C 0.63935(19) 0.82869(19) 0.8594(3) 0.0367(11) Uani 1 1 d .
C33 C 0.5846(2) 0.7839(2) 0.8573(3) 0.0495(12) Uani 1 1 d .
H33 H 0.5801 0.7647 0.9120 0.059 Uiso 1 1 calc R
C34 C 0.5373(2) 0.7685(2) 0.7727(3) 0.0617(14) Uani 1 1 d .
H34 H 0.5011 0.7385 0.7708 0.074 Uiso 1 1 calc R
C35 C 0.5431(2) 0.7966(2) 0.6925(3) 0.0633(15) Uani 1 1 d .
H35 H 0.5107 0.7860 0.6363 0.076 Uiso 1 1 calc R
C36 C 0.5972(2) 0.8412(2) 0.6936(3) 0.0527(13) Uani 1 1 d .
H36 H 0.6006 0.8598 0.6381 0.063 Uiso 1 1 calc R
C37 C 0.64578(17) 0.85827(19) 0.7762(3) 0.0381(11) Uani 1 1 d .
C38 C 0.70330(17) 1.00261(17) 0.7633(2) 0.0563(13) Uani 1 1 d .
H38A H 0.6655 1.0183 0.7865 0.084 Uiso 1 1 calc R
H38B H 0.6893 1.0044 0.6966 0.084 Uiso 1 1 calc R
H38C H 0.7438 1.0304 0.7869 0.084 Uiso 1 1 calc R
C39 C 0.79734(15) 0.88338(19) 0.7562(2) 0.0631(14) Uani 1 1 d .
H39A H 0.8384 0.9105 0.7797 0.095 Uiso 1 1 calc R
H39B H 0.7830 0.8854 0.6895 0.095 Uiso 1 1 calc R
H39C H 0.8079 0.8380 0.7757 0.095 Uiso 1 1 calc R
C40 C 0.8411(2) 0.9641(2) 1.0285(3) 0.0362(11) Uani 1 1 d .
C41 C 0.8227(2) 1.0290(2) 0.9986(3) 0.0512(13) Uani 1 1 d .
H41 H 0.7764 1.0386 0.9664 0.061 Uiso 1 1 calc R
C42 C 0.8718(2) 1.0790(2) 1.0159(3) 0.0622(15) Uani 1 1 d .
H42 H 0.8584 1.1223 0.9968 0.075 Uiso 1 1 calc R
C43 C 0.9409(3) 1.0651(3) 1.0617(3) 0.0620(16) Uani 1 1 d .
C44 C 0.9598(2) 1.0003(3) 1.0910(3) 0.0639(15) Uani 1 1 d .
H44 H 1.0064 0.9907 1.1218 0.077 Uiso 1 1 calc R
C45 C 0.9102(2) 0.9500(2) 1.0748(3) 0.0512(13) Uani 1 1 d .
H45 H 0.9233 0.9068 1.0951 0.061 Uiso 1 1 calc R
C46 C 0.9953(2) 1.1206(2) 1.0832(3) 0.104(2) Uani 1 1 d .
H46A H 0.9723 1.1629 1.0672 0.104 Uiso 1 1 calc R
H46B H 1.0284 1.1140 1.0477 0.155 Uiso 1 1 calc R
H46C H 1.0196 1.1201 1.1484 0.155 Uiso 1 1 calc R
C47 C 0.58070(18) 0.1229(2) 0.8310(2) 0.0384(11) Uani 1 1 d .
C48 C 0.5586(2) 0.1122(2) 0.6755(3) 0.0423(11) Uani 1 1 d .
C49 C 0.53137(19) 0.0935(2) 0.5837(3) 0.0536(13) Uani 1 1 d .
H49 H 0.4930 0.0649 0.5656 0.064 Uiso 1 1 calc R
C50 C 0.5631(2) 0.1186(2) 0.5204(3) 0.0632(14) Uani 1 1 d .
H50 H 0.5455 0.1078 0.4578 0.076 Uiso 1 1 calc R
C51 C 0.6214(2) 0.1600(2) 0.5485(3) 0.0622(14) Uani 1 1 d .
H51 H 0.6422 0.1762 0.5042 0.075 Uiso 1 1 calc R
C52 C 0.6491(2) 0.1777(2) 0.6404(3) 0.0518(12) Uani 1 1 d .
H52 H 0.6882 0.2054 0.6581 0.062 Uiso 1 1 calc R
C53 C 0.6178(2) 0.1534(2) 0.7064(3) 0.0405(11) Uani 1 1 d .
C54 C 0.6304(2) 0.15902(19) 0.8038(3) 0.0404(11) Uani 1 1 d .
C55 C 0.6848(2) 0.1879(2) 0.8808(3) 0.0436(11) Uani 1 1 d .
C56 C 0.7394(2) 0.2303(2) 0.8743(3) 0.0575(14) Uani 1 1 d .
H56 H 0.7434 0.2430 0.8162 0.069 Uiso 1 1 calc R
C57 C 0.7880(2) 0.2535(2) 0.9546(3) 0.0647(15) Uani 1 1 d .
H57 H 0.8231 0.2827 0.9491 0.078 Uiso 1 1 calc R
C58 C 0.7851(2) 0.2342(2) 1.0414(3) 0.0629(14) Uani 1 1 d .
H58 H 0.8182 0.2497 1.0943 0.075 Uiso 1 1 calc R
C59 C 0.7313(2) 0.1908(2) 1.0491(3) 0.0525(12) Uani 1 1 d .
H59 H 0.7289 0.1775 1.1078 0.063 Uiso 1 1 calc R
C60 C 0.68204(19) 0.16747(19) 0.9711(3) 0.0416(11) Uani 1 1 d .
C61 C 0.61722(18) 0.02550(17) 0.9948(2) 0.0607(13) Uani 1 1 d .
H61A H 0.5734 0.0017 0.9784 0.091 Uiso 1 1 calc R
H61B H 0.6378 0.0230 1.0609 0.091 Uiso 1 1 calc R
H61C H 0.6486 0.0059 0.9634 0.091 Uiso 1 1 calc R
C62 C 0.53669(16) 0.15090(19) 1.0152(2) 0.0696(15) Uani 1 1 d .
H62A H 0.5287 0.1968 0.9968 0.104 Uiso 1 1 calc R
H62B H 0.5548 0.1483 1.0817 0.104 Uiso 1 1 calc R
H62C H 0.4932 0.1267 0.9958 0.104 Uiso 1 1 calc R
C63 C 0.4797(2) 0.0511(2) 0.7520(3) 0.0442(12) Uani 1 1 d .
C64 C 0.4798(2) -0.0152(2) 0.7282(3) 0.0627(14) Uani 1 1 d .
H64 H 0.5191 -0.0327 0.7141 0.075 Uiso 1 1 calc R
C65 C 0.4234(3) -0.0565(3) 0.7245(3) 0.0815(18) Uani 1 1 d .
H65 H 0.4249 -0.1011 0.7081 0.098 Uiso 1 1 calc R
C66 C 0.3660(3) -0.0318(3) 0.7448(3) 0.0696(16) Uani 1 1 d .
C67 C 0.3648(2) 0.0345(3) 0.7697(3) 0.0678(16) Uani 1 1 d .
H67 H 0.3254 0.0517 0.7838 0.081 Uiso 1 1 calc R
C68 C 0.4224(2) 0.0758(2) 0.7738(3) 0.0584(13) Uani 1 1 d .
H68 H 0.4215 0.1202 0.7914 0.070 Uiso 1 1 calc R
C69 C 0.3006(2) -0.0749(2) 0.7398(3) 0.117(2) Uani 1 1 d .
H69A H 0.2783 -0.0598 0.7856 0.175 Uiso 1 1 calc R
H69B H 0.3144 -0.1207 0.7516 0.175 Uiso 1 1 calc R
H69C H 0.2682 -0.0711 0.6790 0.175 Uiso 1 1 calc R
N1 N 0.11890(14) 0.59016(15) 0.9602(2) 0.0342(8) Uani 1 1 d .
N2 N 0.78813(15) 0.91290(15) 1.0130(2) 0.0372(8) Uani 1 1 d .
N3 N 0.53782(15) 0.09330(16) 0.7535(2) 0.0411(9) Uani 1 1 d .
Si1 Si 0.05365(5) 0.60236(6) 1.12414(7) 0.0380(3) Uani 1 1 d .
Si2 Si 0.72519(6) 0.91479(6) 0.80212(8) 0.0421(3) Uani 1 1 d .
Si3 Si 0.60156(6) 0.11374(6) 0.95968(8) 0.0439(3) Uani 1 1 d .

loop_
_atom_site_aniso_label
_atom_site_aniso_U_11
_atom_site_aniso_U_22
_atom_site_aniso_U_33
_atom_site_aniso_U_23
_atom_site_aniso_U_13
_atom_site_aniso_U_12
C1 0.038(2) 0.024(2) 0.035(2) -0.002(2) 0.012(2) -0.001(2)
C2 0.040(3) 0.033(3) 0.036(3) 0.006(2) 0.012(2) 0.004(2)
C3 0.069(3) 0.051(3) 0.042(3) 0.009(3) 0.030(3) 0.011(3)
C4 0.079(4) 0.076(4) 0.055(3) 0.008(3) 0.036(3) 0.018(3)
C5 0.090(4) 0.059(4) 0.034(3) 0.014(3) 0.019(3) 0.005(3)
C6 0.056(3) 0.038(3) 0.046(3) 0.009(3) 0.015(2) 0.009(2)
C7 0.046(3) 0.030(3) 0.033(3) 0.007(2) 0.010(2) -0.007(2)
C8 0.031(2) 0.025(3) 0.034(3) 0.001(2) 0.008(2) -0.003(2)
C9 0.033(2) 0.030(3) 0.041(3) 0.001(2) 0.008(2) 0.000(2)
C10 0.043(3) 0.033(3) 0.046(3) 0.005(2) 0.011(2) 0.000(2)
C11 0.034(3) 0.038(3) 0.073(4) 0.002(3) 0.007(3) 0.009(2)
C12 0.049(3) 0.050(3) 0.050(3) -0.012(3) 0.018(3) 0.002(3)
C13 0.041(3) 0.044(3) 0.034(3) -0.001(2) 0.010(2) 0.001(2)
C14 0.022(2) 0.035(3) 0.038(3) -0.002(2) 0.004(2) -0.003(2)
C15 0.078(3) 0.055(3) 0.049(3) 0.017(3) 0.021(3) 0.006(3)
C16 0.046(3) 0.078(4) 0.043(3) -0.012(3) -0.004(2) 0.000(3)
C17 0.041(3) 0.028(3) 0.029(2) -0.004(2) 0.004(2) 0.002(2)
C18 0.034(3) 0.051(3) 0.042(3) 0.003(3) 0.006(2) 0.004(2)
C19 0.058(3) 0.038(3) 0.041(3) 0.004(2) 0.002(2) 0.006(3)
C20 0.039(3) 0.064(4) 0.033(3) -0.010(3) 0.001(2) 0.013(3)
C21 0.036(3) 0.064(4) 0.054(3) -0.003(3) 0.009(2) 0.012(3)
C22 0.040(3) 0.052(3) 0.056(3) 0.004(3) 0.015(2) -0.004(3)
C23 0.074(3) 0.084(4) 0.071(3) -0.014(3) 0.006(3) 0.045(3)
C24 0.038(3) 0.038(3) 0.031(2) -0.001(2) 0.006(2) 0.004(2)
C25 0.034(2) 0.033(3) 0.035(3) 0.003(2) 0.010(2) 0.002(2)
C26 0.051(3) 0.046(3) 0.042(3) -0.005(3) 0.007(2) -0.001(2)
C27 0.071(3) 0.064(4) 0.031(3) 0.001(3) 0.016(3) 0.005(3)
C28 0.077(4) 0.051(3) 0.049(3) 0.006(3) 0.026(3) -0.005(3)
C29 0.057(3) 0.042(3) 0.049(3) -0.004(3) 0.012(3) 0.001(2)
C30 0.041(3) 0.031(3) 0.045(3) -0.001(2) 0.019(2) 0.000(2)
C31 0.031(2) 0.032(3) 0.039(3) 0.001(2) 0.016(2) 0.001(2)
C32 0.035(3) 0.035(3) 0.038(3) -0.011(2) 0.006(2) 0.009(2)
C33 0.045(3) 0.047(3) 0.058(3) -0.001(3) 0.016(3) 0.000(3)
C34 0.045(3) 0.055(4) 0.076(4) -0.014(3) 0.002(3) -0.009(3)
C35 0.051(3) 0.064(4) 0.061(4) -0.018(3) -0.007(3) 0.000(3)
C36 0.058(3) 0.054(3) 0.043(3) -0.004(3) 0.008(3) 0.017(3)
C37 0.028(2) 0.045(3) 0.038(3) -0.005(2) 0.004(2) 0.006(2)
C38 0.059(3) 0.048(3) 0.062(3) 0.016(3) 0.017(3) 0.004(2)
C39 0.047(3) 0.091(4) 0.059(3) 0.003(3) 0.027(2) 0.011(3)
C40 0.038(3) 0.045(3) 0.028(2) -0.008(2) 0.013(2) -0.003(2)
C41 0.049(3) 0.040(3) 0.067(3) -0.001(3) 0.020(3) 0.003(3)
C42 0.068(3) 0.050(3) 0.078(4) -0.016(3) 0.038(3) -0.015(3)
C43 0.075(4) 0.065(4) 0.056(4) -0.030(3) 0.035(3) -0.042(4)
C44 0.040(3) 0.098(4) 0.052(3) -0.016(3) 0.009(3) -0.022(3)
C45 0.049(3) 0.062(3) 0.044(3) -0.001(3) 0.014(3) 0.004(3)
C46 0.121(4) 0.112(5) 0.095(4) -0.053(4) 0.058(4) -0.075(4)
C47 0.032(2) 0.045(3) 0.039(3) -0.001(2) 0.009(2) -0.001(2)
C48 0.047(3) 0.048(3) 0.037(3) 0.008(3) 0.019(2) 0.005(2)
C49 0.044(3) 0.071(4) 0.044(3) 0.002(3) 0.010(2) 0.002(3)
C50 0.062(3) 0.084(4) 0.041(3) 0.010(3) 0.010(3) 0.010(3)
C51 0.070(4) 0.069(4) 0.056(3) 0.023(3) 0.031(3) 0.015(3)
C52 0.055(3) 0.044(3) 0.058(3) 0.010(3) 0.019(3) -0.001(2)
C53 0.038(3) 0.047(3) 0.041(3) 0.012(2) 0.019(2) 0.005(2)
C54 0.038(3) 0.033(3) 0.050(3) 0.002(2) 0.012(2) -0.004(2)
C55 0.053(3) 0.036(3) 0.049(3) 0.007(2) 0.027(3) 0.006(2)
C56 0.062(3) 0.060(4) 0.051(3) 0.007(3) 0.017(3) -0.010(3)
C57 0.069(4) 0.041(3) 0.089(4) 0.004(3) 0.032(3) -0.017(3)
C58 0.058(3) 0.055(4) 0.071(4) -0.013(3) 0.009(3) -0.014(3)
C59 0.065(3) 0.042(3) 0.053(3) -0.002(3) 0.021(3) 0.006(3)
C60 0.038(3) 0.039(3) 0.048(3) -0.004(2) 0.013(2) -0.001(2)
C61 0.073(3) 0.059(3) 0.053(3) 0.012(3) 0.022(3) -0.008(3)
C62 0.059(3) 0.094(4) 0.064(3) -0.006(3) 0.031(3) 0.008(3)
C63 0.043(3) 0.054(3) 0.037(3) -0.001(3) 0.014(2) 0.005(3)
C64 0.054(3) 0.070(4) 0.070(4) -0.019(3) 0.026(3) -0.007(3)
C65 0.085(4) 0.074(4) 0.092(4) -0.022(4) 0.037(4) -0.020(4)
C66 0.073(4) 0.086(5) 0.038(3) 0.014(3) -0.004(3) -0.030(4)
C67 0.036(3) 0.106(5) 0.063(4) 0.032(4) 0.018(3) 0.006(3)
C68 0.056(3) 0.054(3) 0.067(3) 0.018(3) 0.019(3) 0.005(3)
C69 0.103(4) 0.175(6) 0.058(3) 0.023(4) -0.002(3) -0.081(4)
N1 0.033(2) 0.031(2) 0.041(2) 0.0068(18) 0.0135(17) 0.0070(17)
N2 0.038(2) 0.034(2) 0.037(2) 0.0037(19) 0.0072(18) -0.0039(18)
N3 0.029(2) 0.052(3) 0.044(2) 0.003(2) 0.0153(18) -0.0063(19)
Si1 0.0376(7) 0.0429(8) 0.0318(7) 0.0008(6) 0.0068(6) 0.0010(6)
Si2 0.0416(7) 0.0476(8) 0.0381(7) 0.0036(7) 0.0130(6) 0.0062(7)
Si3 0.0476(8) 0.0473(9) 0.0401(7) -0.0001(7) 0.0177(6) -0.0021(7)

loop_
_atom_type_symbol
_atom_type_description
_atom_type_scat_dispersion_real
_atom_type_scat_dispersion_imag
_atom_type_scat_source
C C 0.0033 0.0016 'International Tables Vol C Tables 4.2.6.8 and 6.1.1.4'
H H 0.0000 0.0000 'International Tables Vol C Tables 4.2.6.8 and 6.1.1.4'
N N 0.0061 0.0033 'International Tables Vol C Tables 4.2.6.8 and 6.1.1.4'
Si Si 0.0817 0.0704 'International Tables Vol C Tables 4.2.6.8 and 6.1.1.4'

loop_
_geom_angle_atom_site_label_1
_geom_angle_atom_site_label_2
_geom_angle_atom_site_label_3
_geom_angle
C8 C1 N1 108.6(3)
C8 C1 Si1 110.4(3)
N1 C1 Si1 140.8(3)
N1 C2 C7 108.3(3)
N1 C2 C3 128.8(4)
C7 C2 C3 122.9(4)
C4 C3 C2 116.6(4)
C4 C3 H3 121.7
C2 C3 H3 121.7
C3 C4 C5 122.2(4)
C3 C4 H4 118.9
C5 C4 H4 118.9
C6 C5 C4 121.3(4)
C6 C5 H5 119.3
C4 C5 H5 119.3
C5 C6 C7 118.6(4)
C5 C6 H6 120.7
C7 C6 H6 120.7
C6 C7 C2 118.5(4)
C6 C7 C8 135.1(4)
C2 C7 C8 106.4(3)
C1 C8 C7 107.8(3)
C1 C8 C9 116.1(3)
C7 C8 C9 136.1(4)
C10 C9 C14 120.8(3)
C10 C9 C8 126.2(4)
C14 C9 C8 113.0(3)
C9 C10 C11 118.6(4)
C9 C10 H10 120.7
C11 C10 H10 120.7
C12 C11 C10 120.5(4)
C12 C11 H11 119.8
C10 C11 H11 119.8
C11 C12 C13 120.8(4)
C11 C12 H12 119.6
C13 C12 H12 119.6
C12 C13 C14 120.2(4)
C12 C13 H13 119.9
C14 C13 H13 119.9
C13 C14 C9 119.0(3)
C13 C14 Si1 129.9(3)
C9 C14 Si1 111.0(3)
Si1 C15 H15A 109.5
Si1 C15 H15B 109.5
H15A C15 H15B 109.5
Si1 C15 H15C 109.5
H15A C15 H15C 109.5
H15B C15 H15C 109.5
Si1 C16 H16A 109.5
Si1 C16 H16B 109.5
H16A C16 H16B 109.5
Si1 C16 H16C 109.5
H16A C16 H16C 109.5
H16B C16 H16C 109.5
C18 C17 C22 119.7(4)
C18 C17 N1 119.9(3)
C22 C17 N1 120.3(4)
C17 C18 C19 119.8(4)
C17 C18 H18 120.1
C19 C18 H18 120.1
C20 C19 C18 121.4(4)
C20 C19 H19 119.3
C18 C19 H19 119.3
C19 C20 C21 117.8(4)
C19 C20 C23 119.0(4)
C21 C20 C23 123.1(4)
C20 C21 C22 122.3(4)
C20 C21 H21 118.9
C22 C21 H21 118.9
C17 C22 C21 119.0(4)
C17 C22 H22 120.5
C21 C22 H22 120.5
C20 C23 H23A 109.5
C20 C23 H23B 109.5
H23A C23 H23B 109.5
C20 C23 H23C 109.5
H23A C23 H23C 109.5
H23B C23 H23C 109.5
N2 C24 C31 109.8(3)
N2 C24 Si2 139.5(3)
C31 C24 Si2 110.4(3)
C26 C25 N2 130.0(4)
C26 C25 C30 123.3(4)
N2 C25 C30 106.7(3)
C25 C26 C27 116.5(4)
C25 C26 H26 121.8
C27 C26 H26 121.8
C26 C27 C28 122.4(4)
C26 C27 H27 118.8
C28 C27 H27 118.8
C29 C28 C27 120.9(4)
C29 C28 H28 119.5
C27 C28 H28 119.5
C28 C29 C30 118.8(4)
C28 C29 H29 120.6
C30 C29 H29 120.6
C29 C30 C25 118.1(4)
C29 C30 C31 134.3(4)
C25 C30 C31 107.6(3)
C24 C31 C30 106.7(3)
C24 C31 C32 116.3(4)
C30 C31 C32 137.0(4)
C33 C32 C37 120.4(4)
C33 C32 C31 126.1(4)
C37 C32 C31 113.5(4)
C34 C33 C32 119.2(4)
C34 C33 H33 120.4
C32 C33 H33 120.4
C35 C34 C33 120.8(4)
C35 C34 H34 119.6
C33 C34 H34 119.6
C34 C35 C36 120.6(4)
C34 C35 H35 119.7
C36 C35 H35 119.7
C37 C36 C35 120.9(4)
C37 C36 H36 119.5
C35 C36 H36 119.5
C36 C37 C32 118.1(4)
C36 C37 Si2 131.8(3)
C32 C37 Si2 110.0(3)
Si2 C38 H38A 109.5
Si2 C38 H38B 109.5
H38A C38 H38B 109.5
Si2 C38 H38C 109.5
H38A C38 H38C 109.5
H38B C38 H38C 109.5
Si2 C39 H39A 109.5
Si2 C39 H39B 109.5
H39A C39 H39B 109.5
Si2 C39 H39C 109.5
H39A C39 H39C 109.5
H39B C39 H39C 109.5
C45 C40 C41 119.1(4)
C45 C40 N2 120.8(4)
C41 C40 N2 120.1(4)
C42 C41 C40 121.0(4)
C42 C41 H41 119.5
C40 C41 H41 119.5
C41 C42 C43 120.2(5)
C41 C42 H42 119.9
C43 C42 H42 119.9
C42 C43 C44 119.2(5)
C42 C43 C46 120.4(5)
C44 C43 C46 120.3(5)
C45 C44 C43 120.8(4)
C45 C44 H44 119.6
C43 C44 H44 119.6
C44 C45 C40 119.7(4)
C44 C45 H45 120.1
C40 C45 H45 120.1
C43 C46 H46A 109.5
C43 C46 H46B 109.5
H46A C46 H46B 109.5
C43 C46 H46C 109.5
H46A C46 H46C 109.5
H46B C46 H46C 109.5
N3 C47 C54 107.8(3)
N3 C47 Si3 137.8(3)
C54 C47 Si3 112.7(3)
C49 C48 N3 129.4(4)
C49 C48 C53 123.2(4)
N3 C48 C53 107.3(4)
C50 C49 C48 117.4(4)
C50 C49 H49 121.3
C48 C49 H49 121.3
C49 C50 C51 120.8(4)
C49 C50 H50 119.6
C51 C50 H50 119.6
C52 C51 C50 121.6(4)
C52 C51 H51 119.2
C50 C51 H51 119.2
C51 C52 C53 119.0(4)
C51 C52 H52 120.5
C53 C52 H52 120.5
C52 C53 C48 117.9(4)
C52 C53 C54 135.9(4)
C48 C53 C54 106.2(3)
C47 C54 C53 109.1(4)
C47 C54 C55 114.2(4)
C53 C54 C55 136.5(4)
C56 C55 C60 118.2(4)
C56 C55 C54 127.0(4)
C60 C55 C54 114.7(4)
C57 C56 C55 120.4(4)
C57 C56 H56 119.8
C55 C56 H56 119.8
C58 C57 C56 121.5(4)
C58 C57 H57 119.2
C56 C57 H57 119.2
C57 C58 C59 118.9(4)
C57 C58 H58 120.6
C59 C58 H58 120.6
C60 C59 C58 121.0(4)
C60 C59 H59 119.5
C58 C59 H59 119.5
C59 C60 C55 120.0(4)
C59 C60 Si3 130.6(3)
C55 C60 Si3 109.3(3)
Si3 C61 H61A 109.5
Si3 C61 H61B 109.5
H61A C61 H61B 109.5
Si3 C61 H61C 109.5
H61A C61 H61C 109.5
H61B C61 H61C 109.5
Si3 C62 H62A 109.5
Si3 C62 H62B 109.5
H62A C62 H62B 109.5
Si3 C62 H62C 109.5
H62A C62 H62C 109.5
H62B C62 H62C 109.5
C68 C63 C64 118.3(4)
C68 C63 N3 120.4(4)
C64 C63 N3 121.3(4)
C63 C64 C65 122.2(4)
C63 C64 H64 118.9
C65 C64 H64 118.9
C66 C65 C64 119.5(5)
C66 C65 H65 120.2
C64 C65 H65 120.2
C65 C66 C67 119.5(5)
C65 C66 C69 122.2(6)
C67 C66 C69 118.3(5)
C66 C67 C68 120.4(5)
C66 C67 H67 119.8
C68 C67 H67 119.8
C63 C68 C67 120.1(5)
C63 C68 H68 120.0
C67 C68 H68 120.0
C66 C69 H69A 109.5
C66 C69 H69B 109.5
H69A C69 H69B 109.5
C66 C69 H69C 109.5
H69A C69 H69C 109.5
H69B C69 H69C 109.5
C1 N1 C2 108.9(3)
C1 N1 C17 126.9(3)
C2 N1 C17 123.1(3)
C24 N2 C25 109.3(3)
C24 N2 C40 126.1(3)
C25 N2 C40 124.1(3)
C47 N3 C48 109.5(3)
C47 N3 C63 125.5(3)
C48 N3 C63 125.0(3)
C15 Si1 C1 116.89(17)
C15 Si1 C14 115.16(16)
C1 Si1 C14 89.20(16)
C15 Si1 C16 109.48(17)
C1 Si1 C16 113.27(16)
C14 Si1 C16 111.65(16)
C39 Si2 C38 109.94(17)
C39 Si2 C24 113.06(16)
C38 Si2 C24 116.27(17)
C39 Si2 C37 113.72(17)
C38 Si2 C37 113.13(17)
C24 Si2 C37 89.52(17)
C61 Si3 C47 111.12(17)
C61 Si3 C62 109.74(17)
C47 Si3 C62 115.90(16)
C61 Si3 C60 116.65(17)
C47 Si3 C60 88.75(18)
C62 Si3 C60 113.50(17)

loop_
_geom_bond_atom_site_label_1
_geom_bond_atom_site_label_2
_geom_bond_distance
C1 C8 1.382(4)
C1 N1 1.388(4)
C1 Si1 1.878(3)
C2 N1 1.392(4)
C2 C7 1.404(4)
C2 C3 1.406(4)
C3 C4 1.355(5)
C3 H3 0.9300
C4 C5 1.392(5)
C4 H4 0.9300
C5 C6 1.382(4)
C5 H5 0.9300
C6 C7 1.394(4)
C6 H6 0.9300
C7 C8 1.444(4)
C8 C9 1.480(4)
C9 C10 1.393(4)
C9 C14 1.408(4)
C10 C11 1.411(4)
C10 H10 0.9300
C11 C12 1.375(5)
C11 H11 0.9300
C12 C13 1.382(4)
C12 H12 0.9300
C13 C14 1.396(4)
C13 H13 0.9300
C14 Si1 1.880(3)
C15 Si1 1.857(3)
C15 H15A 0.9600
C15 H15B 0.9600
C15 H15C 0.9600
C16 Si1 1.884(3)
C16 H16A 0.9600
C16 H16B 0.9600
C16 H16C 0.9600
C17 C18 1.388(4)
C17 C22 1.392(4)
C17 N1 1.430(4)
C18 C19 1.398(5)
C18 H18 0.9300
C19 C20 1.380(4)
C19 H19 0.9300
C20 C21 1.383(5)
C20 C23 1.517(5)
C21 C22 1.395(5)
C21 H21 0.9300
C22 H22 0.9300
C23 H23A 0.9600
C23 H23B 0.9600
C23 H23C 0.9600
C24 N2 1.375(4)
C24 C31 1.378(4)
C24 Si2 1.874(3)
C25 C26 1.384(4)
C25 N2 1.395(4)
C25 C30 1.418(4)
C26 C27 1.386(4)
C26 H26 0.9300
C27 C28 1.393(5)
C27 H27 0.9300
C28 C29 1.382(5)
C28 H28 0.9300
C29 C30 1.415(4)
C29 H29 0.9300
C30 C31 1.435(5)
C31 C32 1.474(4)
C32 C33 1.402(5)
C32 C37 1.415(5)
C33 C34 1.385(5)
C33 H33 0.9300
C34 C35 1.360(5)
C34 H34 0.9300
C35 C36 1.390(5)
C35 H35 0.9300
C36 C37 1.382(4)
C36 H36 0.9300
C37 Si2 1.890(4)
C38 Si2 1.867(3)
C38 H38A 0.9600
C38 H38B 0.9600
C38 H38C 0.9600
C39 Si2 1.858(3)
C39 H39A 0.9600
C39 H39B 0.9600
C39 H39C 0.9600
C40 C45 1.383(4)
C40 C41 1.391(5)
C40 N2 1.439(4)
C41 C42 1.370(5)
C41 H41 0.9300
C42 C43 1.380(5)
C42 H42 0.9300
C43 C44 1.389(6)
C43 C46 1.520(5)
C44 C45 1.383(5)
C44 H44 0.9300
C45 H45 0.9300
C46 H46A 0.9600
C46 H46B 0.9600
C46 H46C 0.9600
C47 N3 1.369(4)
C47 C54 1.371(4)
C47 Si3 1.862(4)
C48 C49 1.381(4)
C48 N3 1.391(4)
C48 C53 1.405(5)
C49 C50 1.369(4)
C49 H49 0.9300
C50 C51 1.389(5)
C50 H50 0.9300
C51 C52 1.378(5)
C51 H51 0.9300
C52 C53 1.391(4)
C52 H52 0.9300
C53 C54 1.412(5)
C54 C55 1.462(5)
C55 C56 1.399(5)
C55 C60 1.427(5)
C56 C57 1.394(5)
C56 H56 0.9300
C57 C58 1.370(5)
C57 H57 0.9300
C58 C59 1.406(5)
C58 H58 0.9300
C59 C60 1.380(5)
C59 H59 0.9300
C60 Si3 1.892(4)
C61 Si3 1.847(4)
C61 H61A 0.9600
C61 H61B 0.9600
C61 H61C 0.9600
C62 Si3 1.867(3)
C62 H62A 0.9600
C62 H62B 0.9600
C62 H62C 0.9600
C63 C68 1.356(4)
C63 C64 1.376(5)
C63 N3 1.423(4)
C64 C65 1.380(5)
C64 H64 0.9300
C65 C66 1.348(5)
C65 H65 0.9300
C66 C67 1.382(6)
C66 C69 1.543(5)
C67 C68 1.397(5)
C67 H67 0.9300
C68 H68 0.9300
C69 H69A 0.9600
C69 H69B 0.9600
C69 H69C 0.9600
